data_4334373
loop_
_publ_author_name
'Zachariah M. Heiden'
'Shentan Chen'
'Michael T. Mock'
'William G. Dougherty'
'W. Scott Kassel'
'Roger Rousseau'
'R. Morris Bullock'

_publ_section_title
;
 Protonation of Ferrous Dinitrogen Complexes Containing a Diphosphine
 Ligand with a Pendent Amine
;
_journal_name_full 'Inorganic Chemistry'
_journal_page_first 4026
_journal_page_last 4039
_journal_paper_doi 10.1021/ic4000704
_journal_volume 52
_journal_year 2013
_chemical_formula_sum 'C40 H45 B F20 Fe N2 P4'
_chemical_formula_weight 1124.32
_chemical_name_systematic
; 
 ? 
;
_space_group_IT_number 14
_symmetry_cell_setting monoclinic
_symmetry_space_group_name_Hall '-P 2ybc'
_symmetry_space_group_name_H-M 'P 1 21/c 1'
_atom_sites_solution_hydrogens geom
_atom_sites_solution_primary direct
_atom_sites_solution_secondary difmap
_audit_creation_method SHELXL-97
_cell_angle_alpha 90.00
_cell_angle_beta 90.519(7)
_cell_angle_gamma 90.00
_cell_formula_units_Z 4
_cell_length_a 17.261(2)
_cell_length_b 13.4668(18)
_cell_length_c 19.843(3)
_cell_measurement_reflns_used 7561
_cell_measurement_temperature 120(2)
_cell_measurement_theta_max 24.90
_cell_measurement_theta_min 2.38
_cell_volume 4612.3(11)
_computing_cell_refinement 'Bruker SAINT'
_computing_data_collection 'Bruker APEX2'
_computing_data_reduction 'Bruker SAINT'
_computing_molecular_graphics 'Bruker SHELXTL'
_computing_publication_material 'Bruker SHELXTL'
_computing_structure_refinement 'SHELXL-97 (Sheldrick, 2008)'
_computing_structure_solution 'SHELXS-97 (Sheldrick, 2008)'
_diffrn_ambient_temperature 120(2)
_diffrn_measured_fraction_theta_full 0.980
_diffrn_measured_fraction_theta_max 0.980
_diffrn_measurement_device_type 'Bruker APEX-II CCD'
_diffrn_measurement_method '\f and \w scans'
_diffrn_radiation_monochromator graphite
_diffrn_radiation_source 'fine-focus sealed tube'
_diffrn_radiation_type MoK\a
_diffrn_radiation_wavelength 0.71073
_diffrn_reflns_av_R_equivalents 0.0715
_diffrn_reflns_av_sigmaI/netI 0.0882
_diffrn_reflns_limit_h_max 22
_diffrn_reflns_limit_h_min -22
_diffrn_reflns_limit_k_max 17
_diffrn_reflns_limit_k_min -17
_diffrn_reflns_limit_l_max 23
_diffrn_reflns_limit_l_min -26
_diffrn_reflns_number 55276
_diffrn_reflns_theta_full 28.39
_diffrn_reflns_theta_max 28.39
_diffrn_reflns_theta_min 1.83
_exptl_absorpt_coefficient_mu 0.581
_exptl_absorpt_correction_T_max 0.9828
_exptl_absorpt_correction_T_min 0.8637
_exptl_absorpt_correction_type multi-scan
_exptl_absorpt_process_details SADABS
_exptl_crystal_colour yellow
_exptl_crystal_density_diffrn 1.619
_exptl_crystal_description plate
_exptl_crystal_F_000 2280
_exptl_crystal_size_max 0.26
_exptl_crystal_size_mid 0.10
_exptl_crystal_size_min 0.03
_refine_diff_density_max 0.794
_refine_diff_density_min -0.533
_refine_diff_density_rms 0.082
_refine_ls_extinction_method none
_refine_ls_goodness_of_fit_ref 1.013
_refine_ls_hydrogen_treatment mixed
_refine_ls_matrix_type full
_refine_ls_number_parameters 628
_refine_ls_number_reflns 11338
_refine_ls_number_restraints 0
_refine_ls_restrained_S_all 1.013
_refine_ls_R_factor_all 0.1145
_refine_ls_R_factor_gt 0.0526
_refine_ls_shift/su_max 0.000
_refine_ls_shift/su_mean 0.000
_refine_ls_structure_factor_coef Fsqd
_refine_ls_weighting_details 'calc w=1/[\s^2^(Fo^2^)+(0.0558P)^2^+1.2143P] where P=(Fo^2^+2Fc^2^)/3'
_refine_ls_weighting_scheme calc
_refine_ls_wR_factor_gt 0.1080
_refine_ls_wR_factor_ref 0.1282
_reflns_number_gt 6699
_reflns_number_total 11338
_reflns_threshold_expression >2sigma(I)
_cod_data_source_file ic4000704_si_002_8.cif
_cod_data_source_block pnl173
_cod_original_cell_volume 4612.3(10)
_cod_database_code 4334373

loop_
_symmetry_equiv_pos_as_xyz
'x, y, z'
'-x, y+1/2, -z+1/2'
'-x, -y, -z'
'x, -y-1/2, z-1/2'

loop_
_atom_site_label
_atom_site_type_symbol
_atom_site_fract_x
_atom_site_fract_y
_atom_site_fract_z
_atom_site_U_iso_or_equiv
_atom_site_adp_type
_atom_site_occupancy
_atom_site_symmetry_multiplicity
_atom_site_calc_flag
_atom_site_refinement_flags
Fe1 Fe 0.26353(2) 0.32670(3) 0.30552(2) 0.02142(12) Uani 1 1 d .
H1A H 0.2668(18) 0.273(2) 0.2440(16) 0.040(9) Uiso 1 1 d .
N1 N 0.20748(18) 0.0912(2) 0.39818(16) 0.0436(8) Uani 1 1 d .
N2 N 0.25714(15) 0.4043(2) 0.39774(14) 0.0331(7) Uani 1 1 d .
H2D H 0.2540(12) 0.3571(9) 0.4346(7) 0.050 Uiso 1 1 calc R
H2E H 0.2115(11) 0.4462(14) 0.3975(4) 0.050 Uiso 1 1 calc R
H2F H 0.3030(10) 0.4450(14) 0.4035(5) 0.050 Uiso 1 1 calc R
P1 P 0.15282(4) 0.24728(6) 0.31918(4) 0.0243(2) Uani 1 1 d .
P2 P 0.32814(5) 0.20024(7) 0.34734(4) 0.0283(2) Uani 1 1 d .
P3 P 0.36503(5) 0.40263(7) 0.26206(4) 0.0260(2) Uani 1 1 d .
P4 P 0.21718(5) 0.44508(7) 0.23962(4) 0.0268(2) Uani 1 1 d .
C1 C 0.06117(17) 0.3157(3) 0.33208(18) 0.0317(8) Uani 1 1 d .
H1B H 0.0470 0.3495 0.2894 0.038 Uiso 1 1 calc R
H1C H 0.0198 0.2670 0.3419 0.038 Uiso 1 1 calc R
C2 C 0.06304(19) 0.3932(3) 0.3887(2) 0.0425(10) Uani 1 1 d .
H2A H 0.0112 0.4216 0.3941 0.064 Uiso 1 1 calc R
H2B H 0.0997 0.4460 0.3773 0.064 Uiso 1 1 calc R
H2C H 0.0794 0.3614 0.4309 0.064 Uiso 1 1 calc R
C3 C 0.12565(18) 0.1643(3) 0.24977(18) 0.0338(8) Uani 1 1 d .
H3A H 0.1263 0.2038 0.2077 0.041 Uiso 1 1 calc R
H3B H 0.1668 0.1135 0.2459 0.041 Uiso 1 1 calc R
C4 C 0.0478(2) 0.1097(3) 0.2523(2) 0.0434(10) Uani 1 1 d .
H4A H 0.0417 0.0682 0.2120 0.065 Uiso 1 1 calc R
H4B H 0.0055 0.1583 0.2539 0.065 Uiso 1 1 calc R
H4C H 0.0462 0.0677 0.2926 0.065 Uiso 1 1 calc R
C5 C 0.14604(18) 0.1650(3) 0.39290(17) 0.0321(8) Uani 1 1 d .
H5A H 0.1468 0.2063 0.4342 0.039 Uiso 1 1 calc R
H5B H 0.0956 0.1301 0.3911 0.039 Uiso 1 1 calc R
C6 C 0.1847(2) 0.0163(3) 0.4484(2) 0.0584(12) Uani 1 1 d .
H6A H 0.2240 -0.0362 0.4505 0.088 Uiso 1 1 calc R
H6B H 0.1347 -0.0126 0.4355 0.088 Uiso 1 1 calc R
H6C H 0.1804 0.0479 0.4927 0.088 Uiso 1 1 calc R
C7 C 0.2817(2) 0.1307(3) 0.41523(19) 0.0436(10) Uani 1 1 d .
H7A H 0.3161 0.0754 0.4288 0.052 Uiso 1 1 calc R
H7B H 0.2761 0.1751 0.4547 0.052 Uiso 1 1 calc R
C8 C 0.3486(2) 0.1019(3) 0.2857(2) 0.0420(10) Uani 1 1 d .
H8A H 0.2987 0.0809 0.2653 0.050 Uiso 1 1 calc R
H8B H 0.3799 0.1315 0.2492 0.050 Uiso 1 1 calc R
C9 C 0.3902(2) 0.0098(3) 0.3102(3) 0.0629(13) Uani 1 1 d .
H9A H 0.4019 -0.0331 0.2718 0.094 Uiso 1 1 calc R
H9B H 0.3571 -0.0261 0.3419 0.094 Uiso 1 1 calc R
H9C H 0.4385 0.0289 0.3330 0.094 Uiso 1 1 calc R
C10 C 0.4245(2) 0.2196(3) 0.3859(2) 0.0466(10) Uani 1 1 d .
H10A H 0.4414 0.1564 0.4069 0.056 Uiso 1 1 calc R
H10B H 0.4616 0.2352 0.3497 0.056 Uiso 1 1 calc R
C11 C 0.4294(2) 0.3002(4) 0.4383(2) 0.0624(13) Uani 1 1 d .
H11A H 0.4836 0.3098 0.4519 0.094 Uiso 1 1 calc R
H11B H 0.3989 0.2812 0.4776 0.094 Uiso 1 1 calc R
H11C H 0.4090 0.3622 0.4194 0.094 Uiso 1 1 calc R
C12 C 0.4189(2) 0.5018(3) 0.30403(19) 0.0403(9) Uani 1 1 d .
H12A H 0.4560 0.4729 0.3361 0.061 Uiso 1 1 calc R
H12B H 0.3828 0.5449 0.3282 0.061 Uiso 1 1 calc R
H12C H 0.4467 0.5409 0.2704 0.061 Uiso 1 1 calc R
C13 C 0.44282(19) 0.3395(3) 0.21787(19) 0.0405(9) Uani 1 1 d .
H13A H 0.4793 0.3112 0.2508 0.061 Uiso 1 1 calc R
H13B H 0.4700 0.3870 0.1891 0.061 Uiso 1 1 calc R
H13C H 0.4210 0.2861 0.1900 0.061 Uiso 1 1 calc R
C14 C 0.3095(2) 0.4684(3) 0.19734(17) 0.0360(9) Uani 1 1 d .
H14A H 0.3126 0.4368 0.1524 0.043 Uiso 1 1 calc R
H14B H 0.3226 0.5398 0.1944 0.043 Uiso 1 1 calc R
C15 C 0.1445(2) 0.4295(3) 0.17320(17) 0.0362(9) Uani 1 1 d .
H15A H 0.0928 0.4274 0.1932 0.054 Uiso 1 1 calc R
H15B H 0.1541 0.3674 0.1490 0.054 Uiso 1 1 calc R
H15C H 0.1474 0.4854 0.1417 0.054 Uiso 1 1 calc R
C16 C 0.1896(2) 0.5667(3) 0.27254(19) 0.0420(9) Uani 1 1 d .
H16A H 0.1366 0.5637 0.2897 0.063 Uiso 1 1 calc R
H16B H 0.1922 0.6162 0.2364 0.063 Uiso 1 1 calc R
H16C H 0.2251 0.5856 0.3091 0.063 Uiso 1 1 calc R
B1 B 0.76343(19) 0.3406(3) 0.42230(18) 0.0224(8) Uani 1 1 d .
F1 F 0.89135(9) 0.49524(13) 0.45274(9) 0.0285(4) Uani 1 1 d .
F2 F 0.87497(12) 0.68997(14) 0.44229(10) 0.0410(5) Uani 1 1 d .
F3 F 0.73457(13) 0.77170(15) 0.41198(10) 0.0481(6) Uani 1 1 d .
F4 F 0.61064(11) 0.65060(16) 0.38672(11) 0.0477(6) Uani 1 1 d .
F5 F 0.62656(10) 0.45480(14) 0.39188(10) 0.0355(5) Uani 1 1 d .
F6 F 0.65104(10) 0.42150(14) 0.53006(9) 0.0320(5) Uani 1 1 d .
F7 F 0.54360(10) 0.31727(15) 0.59127(9) 0.0376(5) Uani 1 1 d .
F8 F 0.52330(11) 0.12005(16) 0.56432(10) 0.0458(6) Uani 1 1 d .
F9 F 0.61782(11) 0.02978(15) 0.47344(10) 0.0423(5) Uani 1 1 d .
F10 F 0.72715(10) 0.13292(13) 0.41115(9) 0.0307(4) Uani 1 1 d .
F11 F 0.87583(10) 0.18054(13) 0.37123(8) 0.0270(4) Uani 1 1 d .
F12 F 0.97870(10) 0.08631(13) 0.44581(9) 0.0324(5) Uani 1 1 d .
F13 F 1.01195(10) 0.14749(14) 0.57385(10) 0.0371(5) Uani 1 1 d .
F14 F 0.93181(11) 0.30391(14) 0.62646(9) 0.0362(5) Uani 1 1 d .
F15 F 0.81834(10) 0.39002(13) 0.55581(9) 0.0287(4) Uani 1 1 d .
F16 F 0.88496(9) 0.38867(13) 0.33010(9) 0.0281(4) Uani 1 1 d .
F17 F 0.88357(10) 0.37934(15) 0.19630(9) 0.0367(5) Uani 1 1 d .
F18 F 0.75530(11) 0.30794(15) 0.12925(9) 0.0402(5) Uani 1 1 d .
F19 F 0.62996(10) 0.25016(15) 0.20064(9) 0.0361(5) Uani 1 1 d .
F20 F 0.62908(9) 0.25858(14) 0.33297(9) 0.0311(4) Uani 1 1 d .
C17 C 0.75906(16) 0.4629(2) 0.42516(14) 0.0211(7) Uani 1 1 d .
C18 C 0.81958(17) 0.5286(2) 0.43600(15) 0.0242(7) Uani 1 1 d .
C19 C 0.81286(19) 0.6306(3) 0.43162(16) 0.0281(8) Uani 1 1 d .
C20 C 0.7429(2) 0.6726(3) 0.41528(17) 0.0331(8) Uani 1 1 d .
C21 C 0.6804(2) 0.6112(3) 0.40322(17) 0.0336(9) Uani 1 1 d .
C22 C 0.68971(18) 0.5104(3) 0.40703(16) 0.0270(7) Uani 1 1 d .
C23 C 0.69359(16) 0.2841(2) 0.46420(15) 0.0224(7) Uani 1 1 d .
C24 C 0.64570(16) 0.3240(3) 0.51296(15) 0.0246(7) Uani 1 1 d .
C25 C 0.58969(17) 0.2712(3) 0.54694(15) 0.0282(8) Uani 1 1 d .
C26 C 0.57939(18) 0.1727(3) 0.53332(16) 0.0304(8) Uani 1 1 d .
C27 C 0.62638(18) 0.1273(3) 0.48729(16) 0.0292(8) Uani 1 1 d .
C28 C 0.68196(17) 0.1832(3) 0.45504(15) 0.0248(7) Uani 1 1 d .
C29 C 0.84153(16) 0.2923(2) 0.45853(15) 0.0204(7) Uani 1 1 d .
C30 C 0.88592(16) 0.2147(2) 0.43490(15) 0.0216(7) Uani 1 1 d .
C31 C 0.94152(16) 0.1654(2) 0.47231(16) 0.0231(7) Uani 1 1 d .
C32 C 0.95785(17) 0.1948(2) 0.53653(16) 0.0262(7) Uani 1 1 d .
C33 C 0.91698(18) 0.2731(2) 0.56317(15) 0.0256(7) Uani 1 1 d .
C34 C 0.85982(17) 0.3175(2) 0.52473(15) 0.0238(7) Uani 1 1 d .
C35 C 0.75895(16) 0.3219(2) 0.34013(15) 0.0211(7) Uani 1 1 d .
C36 C 0.82004(17) 0.3523(2) 0.30008(16) 0.0226(7) Uani 1 1 d .
C37 C 0.82096(18) 0.3488(2) 0.23091(16) 0.0272(8) Uani 1 1 d .
C38 C 0.75716(19) 0.3140(3) 0.19686(15) 0.0295(8) Uani 1 1 d .
C39 C 0.69369(18) 0.2837(3) 0.23356(16) 0.0280(8) Uani 1 1 d .
C40 C 0.69544(17) 0.2890(2) 0.30271(15) 0.0236(7) Uani 1 1 d .

loop_
_atom_site_aniso_label
_atom_site_aniso_U_11
_atom_site_aniso_U_22
_atom_site_aniso_U_33
_atom_site_aniso_U_23
_atom_site_aniso_U_13
_atom_site_aniso_U_12
Fe1 0.0184(2) 0.0265(3) 0.0193(2) -0.0011(2) -0.00089(17) 0.00063(19)
N1 0.0427(19) 0.038(2) 0.050(2) 0.0166(16) 0.0111(15) -0.0010(15)
N2 0.0281(15) 0.0431(19) 0.0282(16) -0.0032(14) 0.0001(12) 0.0019(13)
P1 0.0187(4) 0.0282(5) 0.0258(4) -0.0013(4) 0.0000(3) 0.0008(3)
P2 0.0217(4) 0.0325(6) 0.0308(5) 0.0024(4) 0.0006(4) 0.0068(4)
P3 0.0255(4) 0.0292(5) 0.0234(4) -0.0038(4) 0.0011(4) -0.0044(4)
P4 0.0320(5) 0.0266(5) 0.0216(4) -0.0015(4) -0.0056(4) 0.0018(4)
C1 0.0188(16) 0.037(2) 0.039(2) -0.0011(17) -0.0006(14) 0.0013(14)
C2 0.0252(18) 0.052(3) 0.050(2) -0.013(2) 0.0028(17) 0.0111(17)
C3 0.0301(18) 0.034(2) 0.037(2) -0.0068(16) -0.0021(15) -0.0026(15)
C4 0.036(2) 0.042(2) 0.052(3) -0.0077(19) -0.0076(18) -0.0084(18)
C5 0.0261(17) 0.036(2) 0.034(2) 0.0061(16) 0.0031(15) 0.0030(15)
C6 0.062(3) 0.049(3) 0.065(3) 0.022(2) 0.017(2) 0.001(2)
C7 0.041(2) 0.046(2) 0.044(2) 0.0200(19) 0.0076(18) 0.0137(19)
C8 0.042(2) 0.031(2) 0.054(2) 0.0078(19) 0.0105(18) 0.0101(17)
C9 0.048(3) 0.038(3) 0.102(4) 0.000(3) -0.005(2) 0.012(2)
C10 0.031(2) 0.058(3) 0.051(2) 0.008(2) -0.0090(18) 0.0074(19)
C11 0.052(3) 0.075(3) 0.060(3) -0.005(3) -0.032(2) 0.005(2)
C12 0.039(2) 0.041(2) 0.041(2) -0.0078(18) -0.0008(17) -0.0093(17)
C13 0.0345(19) 0.042(2) 0.045(2) -0.0076(18) 0.0150(17) -0.0074(17)
C14 0.044(2) 0.039(2) 0.0251(18) 0.0029(16) 0.0014(16) -0.0078(17)
C15 0.039(2) 0.038(2) 0.031(2) -0.0004(17) -0.0119(16) 0.0034(17)
C16 0.060(3) 0.031(2) 0.035(2) -0.0009(17) -0.0086(19) 0.0058(19)
B1 0.0158(16) 0.028(2) 0.0237(19) -0.0040(16) -0.0013(14) -0.0007(15)
F1 0.0203(9) 0.0319(11) 0.0333(10) -0.0027(8) -0.0013(8) -0.0011(8)
F2 0.0520(13) 0.0296(12) 0.0413(12) 0.0011(9) 0.0007(10) -0.0125(10)
F3 0.0742(15) 0.0261(13) 0.0443(13) 0.0094(10) 0.0108(11) 0.0120(11)
F4 0.0420(12) 0.0521(15) 0.0492(13) 0.0161(11) 0.0043(10) 0.0248(10)
F5 0.0215(10) 0.0439(13) 0.0410(12) 0.0054(10) -0.0063(8) 0.0051(9)
F6 0.0283(10) 0.0381(13) 0.0297(10) -0.0081(9) 0.0029(8) 0.0005(9)
F7 0.0232(9) 0.0640(15) 0.0257(10) -0.0014(10) 0.0049(8) -0.0001(9)
F8 0.0374(11) 0.0628(15) 0.0372(12) 0.0135(10) 0.0066(9) -0.0180(10)
F9 0.0462(12) 0.0367(13) 0.0440(12) 0.0062(10) -0.0012(10) -0.0131(10)
F10 0.0329(10) 0.0297(11) 0.0294(10) -0.0038(8) 0.0016(8) -0.0030(8)
F11 0.0281(9) 0.0298(11) 0.0232(10) -0.0059(8) -0.0005(8) 0.0042(8)
F12 0.0296(10) 0.0261(11) 0.0416(12) 0.0011(9) 0.0040(9) 0.0084(8)
F13 0.0312(10) 0.0371(12) 0.0428(12) 0.0112(10) -0.0121(9) 0.0044(9)
F14 0.0430(11) 0.0417(13) 0.0237(10) -0.0030(9) -0.0138(9) 0.0028(9)
F15 0.0308(10) 0.0312(11) 0.0240(10) -0.0066(8) -0.0030(8) 0.0057(8)
F16 0.0197(9) 0.0379(12) 0.0267(10) -0.0023(8) -0.0009(8) -0.0048(8)
F17 0.0334(10) 0.0488(13) 0.0281(11) 0.0001(9) 0.0098(8) -0.0058(9)
F18 0.0493(12) 0.0530(14) 0.0182(10) -0.0027(9) 0.0002(9) -0.0014(10)
F19 0.0342(11) 0.0476(13) 0.0263(10) -0.0017(9) -0.0123(9) -0.0074(9)
F20 0.0209(9) 0.0474(13) 0.0248(10) 0.0016(9) -0.0029(8) -0.0084(8)
C17 0.0209(15) 0.0245(19) 0.0180(15) 0.0004(13) 0.0012(12) 0.0027(13)
C18 0.0228(16) 0.030(2) 0.0194(16) 0.0002(14) 0.0026(13) 0.0055(14)
C19 0.0353(19) 0.025(2) 0.0236(18) -0.0002(15) 0.0055(14) -0.0045(16)
C20 0.048(2) 0.023(2) 0.0287(19) 0.0044(15) 0.0111(16) 0.0060(17)
C21 0.0326(19) 0.040(2) 0.0283(19) 0.0069(16) 0.0043(15) 0.0171(17)
C22 0.0242(17) 0.032(2) 0.0251(17) -0.0006(15) 0.0008(14) 0.0021(15)
C23 0.0186(15) 0.031(2) 0.0171(16) 0.0024(14) -0.0092(12) -0.0006(13)
C24 0.0168(15) 0.035(2) 0.0216(16) -0.0027(15) -0.0077(13) 0.0004(14)
C25 0.0172(15) 0.050(3) 0.0167(16) 0.0028(15) -0.0024(13) 0.0015(15)
C26 0.0217(16) 0.051(3) 0.0183(17) 0.0086(16) -0.0038(13) -0.0076(16)
C27 0.0312(18) 0.032(2) 0.0247(18) 0.0030(15) -0.0085(15) -0.0074(15)
C28 0.0216(15) 0.038(2) 0.0149(15) -0.0011(14) -0.0019(13) -0.0020(14)
C29 0.0154(14) 0.0250(18) 0.0210(16) 0.0023(13) -0.0001(12) -0.0024(13)
C30 0.0180(15) 0.0257(19) 0.0212(16) -0.0018(14) -0.0005(13) -0.0049(13)
C31 0.0208(15) 0.0165(18) 0.0321(19) 0.0001(14) 0.0050(14) -0.0012(13)
C32 0.0193(15) 0.029(2) 0.0298(18) 0.0094(15) -0.0072(14) 0.0004(14)
C33 0.0279(17) 0.030(2) 0.0190(16) 0.0001(14) -0.0043(14) -0.0029(15)
C34 0.0228(16) 0.0249(19) 0.0237(17) -0.0012(14) 0.0010(13) 0.0001(14)
C35 0.0209(15) 0.0216(18) 0.0206(16) 0.0000(13) -0.0024(13) 0.0025(13)
C36 0.0196(15) 0.0237(18) 0.0243(17) -0.0040(14) -0.0036(13) 0.0013(13)
C37 0.0282(17) 0.027(2) 0.0263(18) 0.0020(15) 0.0036(14) -0.0002(14)
C38 0.0373(19) 0.034(2) 0.0171(16) -0.0003(14) -0.0009(15) 0.0054(16)
C39 0.0268(17) 0.032(2) 0.0254(18) -0.0034(15) -0.0102(14) -0.0003(15)
C40 0.0217(16) 0.0280(19) 0.0211(16) 0.0027(14) 0.0000(13) -0.0008(14)

loop_
_atom_type_symbol
_atom_type_description
_atom_type_scat_dispersion_real
_atom_type_scat_dispersion_imag
_atom_type_scat_source
C C 0.0033 0.0016 'International Tables Vol C Tables 4.2.6.8 and 6.1.1.4'
H H 0.0000 0.0000 'International Tables Vol C Tables 4.2.6.8 and 6.1.1.4'
B B 0.0013 0.0007 'International Tables Vol C Tables 4.2.6.8 and 6.1.1.4'
N N 0.0061 0.0033 'International Tables Vol C Tables 4.2.6.8 and 6.1.1.4'
F F 0.0171 0.0103 'International Tables Vol C Tables 4.2.6.8 and 6.1.1.4'
P P 0.1023 0.0942 'International Tables Vol C Tables 4.2.6.8 and 6.1.1.4'
Fe Fe 0.3463 0.8444 'International Tables Vol C Tables 4.2.6.8 and 6.1.1.4'

loop_
_geom_angle_atom_site_label_1
_geom_angle_atom_site_label_2
_geom_angle_atom_site_label_3
_geom_angle
N2 Fe1 P2 94.96(8)
N2 Fe1 P4 97.74(8)
P2 Fe1 P4 164.73(4)
N2 Fe1 P1 94.65(8)
P2 Fe1 P1 90.87(4)
P4 Fe1 P1 96.50(4)
N2 Fe1 P3 99.04(8)
P2 Fe1 P3 96.00(4)
P4 Fe1 P3 73.69(4)
P1 Fe1 P3 164.07(4)
N2 Fe1 H1A 178.9(13)
P2 Fe1 H1A 84.7(13)
P4 Fe1 H1A 82.7(13)
P1 Fe1 H1A 84.3(12)
P3 Fe1 H1A 82.0(12)
C7 N1 C5 114.5(3)
C7 N1 C6 109.9(3)
C5 N1 C6 108.5(3)
Fe1 N2 H2D 109.5
Fe1 N2 H2E 109.5
H2D N2 H2E 109.5
Fe1 N2 H2F 109.5
H2D N2 H2F 109.5
H2E N2 H2F 109.5
C3 P1 C5 102.26(17)
C3 P1 C1 101.20(15)
C5 P1 C1 97.42(15)
C3 P1 Fe1 114.78(11)
C5 P1 Fe1 116.79(11)
C1 P1 Fe1 121.19(12)
C7 P2 C8 102.07(18)
C7 P2 C10 99.57(18)
C8 P2 C10 101.52(18)
C7 P2 Fe1 116.76(12)
C8 P2 Fe1 114.04(13)
C10 P2 Fe1 120.08(14)
C13 P3 C12 100.78(17)
C13 P3 C14 105.83(17)
C12 P3 C14 103.20(17)
C13 P3 Fe1 124.21(12)
C12 P3 Fe1 124.27(12)
C14 P3 Fe1 94.90(11)
C15 P4 C16 100.44(17)
C15 P4 C14 106.49(16)
C16 P4 C14 103.91(18)
C15 P4 Fe1 126.06(13)
C16 P4 Fe1 121.99(12)
C14 P4 Fe1 94.75(12)
C2 C1 P1 115.3(2)
C2 C1 H1B 108.4
P1 C1 H1B 108.4
C2 C1 H1C 108.4
P1 C1 H1C 108.4
H1B C1 H1C 107.5
C1 C2 H2A 109.5
C1 C2 H2B 109.5
H2A C2 H2B 109.5
C1 C2 H2C 109.5
H2A C2 H2C 109.5
H2B C2 H2C 109.5
C4 C3 P1 119.1(2)
C4 C3 H3A 107.5
P1 C3 H3A 107.5
C4 C3 H3B 107.5
P1 C3 H3B 107.5
H3A C3 H3B 107.0
C3 C4 H4A 109.5
C3 C4 H4B 109.5
H4A C4 H4B 109.5
C3 C4 H4C 109.5
H4A C4 H4C 109.5
H4B C4 H4C 109.5
N1 C5 P1 114.6(2)
N1 C5 H5A 108.6
P1 C5 H5A 108.6
N1 C5 H5B 108.6
P1 C5 H5B 108.6
H5A C5 H5B 107.6
N1 C6 H6A 109.5
N1 C6 H6B 109.5
H6A C6 H6B 109.5
N1 C6 H6C 109.5
H6A C6 H6C 109.5
H6B C6 H6C 109.5
N1 C7 P2 114.5(3)
N1 C7 H7A 108.6
P2 C7 H7A 108.6
N1 C7 H7B 108.6
P2 C7 H7B 108.6
H7A C7 H7B 107.6
C9 C8 P2 118.1(3)
C9 C8 H8A 107.8
P2 C8 H8A 107.8
C9 C8 H8B 107.8
P2 C8 H8B 107.8
H8A C8 H8B 107.1
C8 C9 H9A 109.5
C8 C9 H9B 109.5
H9A C9 H9B 109.5
C8 C9 H9C 109.5
H9A C9 H9C 109.5
H9B C9 H9C 109.5
C11 C10 P2 115.7(3)
C11 C10 H10A 108.4
P2 C10 H10A 108.4
C11 C10 H10B 108.4
P2 C10 H10B 108.4
H10A C10 H10B 107.4
C10 C11 H11A 109.5
C10 C11 H11B 109.5
H11A C11 H11B 109.5
C10 C11 H11C 109.5
H11A C11 H11C 109.5
H11B C11 H11C 109.5
P3 C12 H12A 109.5
P3 C12 H12B 109.5
H12A C12 H12B 109.5
P3 C12 H12C 109.5
H12A C12 H12C 109.5
H12B C12 H12C 109.5
P3 C13 H13A 109.5
P3 C13 H13B 109.5
H13A C13 H13B 109.5
P3 C13 H13C 109.5
H13A C13 H13C 109.5
H13B C13 H13C 109.5
P3 C14 P4 92.77(15)
P3 C14 H14A 113.1
P4 C14 H14A 113.1
P3 C14 H14B 113.1
P4 C14 H14B 113.1
H14A C14 H14B 110.5
P4 C15 H15A 109.5
P4 C15 H15B 109.5
H15A C15 H15B 109.5
P4 C15 H15C 109.5
H15A C15 H15C 109.5
H15B C15 H15C 109.5
P4 C16 H16A 109.5
P4 C16 H16B 109.5
H16A C16 H16B 109.5
P4 C16 H16C 109.5
H16A C16 H16C 109.5
H16B C16 H16C 109.5
C17 B1 C35 100.6(2)
C17 B1 C29 114.5(3)
C35 B1 C29 113.6(2)
C17 B1 C23 114.1(2)
C35 B1 C23 113.4(2)
C29 B1 C23 101.3(2)
C18 C17 C22 113.0(3)
C18 C17 B1 127.5(3)
C22 C17 B1 119.1(3)
F1 C18 C19 114.9(3)
F1 C18 C17 120.9(3)
C19 C18 C17 124.2(3)
F2 C19 C20 119.2(3)
F2 C19 C18 120.8(3)
C20 C19 C18 120.0(3)
F3 C20 C19 121.1(3)
F3 C20 C21 120.3(3)
C19 C20 C21 118.7(3)
F4 C21 C22 120.4(3)
F4 C21 C20 120.0(3)
C22 C21 C20 119.6(3)
F5 C22 C21 116.3(3)
F5 C22 C17 119.3(3)
C21 C22 C17 124.5(3)
C28 C23 C24 112.7(3)
C28 C23 B1 119.4(3)
C24 C23 B1 127.8(3)
F6 C24 C25 115.0(3)
F6 C24 C23 120.6(3)
C25 C24 C23 124.4(3)
F7 C25 C26 120.1(3)
F7 C25 C24 120.2(3)
C26 C25 C24 119.6(3)
F8 C26 C25 120.8(3)
F8 C26 C27 119.9(3)
C25 C26 C27 119.3(3)
F9 C27 C26 120.4(3)
F9 C27 C28 120.8(3)
C26 C27 C28 118.9(3)
F10 C28 C27 115.6(3)
F10 C28 C23 119.4(3)
C27 C28 C23 125.1(3)
C30 C29 C34 112.5(3)
C30 C29 B1 127.0(3)
C34 C29 B1 119.5(3)
F11 C30 C31 114.9(3)
F11 C30 C29 120.5(3)
C31 C30 C29 124.6(3)
F12 C31 C32 119.9(3)
F12 C31 C30 120.0(3)
C32 C31 C30 120.0(3)
F13 C32 C31 120.9(3)
F13 C32 C33 120.4(3)
C31 C32 C33 118.7(3)
F14 C33 C32 120.0(3)
F14 C33 C34 120.8(3)
C32 C33 C34 119.1(3)
F15 C34 C33 115.9(3)
F15 C34 C29 119.1(3)
C33 C34 C29 125.0(3)
C36 C35 C40 112.8(3)
C36 C35 B1 119.4(3)
C40 C35 B1 127.3(3)
F16 C36 C37 115.7(3)
F16 C36 C35 119.0(3)
C37 C36 C35 125.3(3)
F17 C37 C38 119.8(3)
F17 C37 C36 121.0(3)
C38 C37 C36 119.2(3)
F18 C38 C37 121.7(3)
F18 C38 C39 119.7(3)
C37 C38 C39 118.6(3)
F19 C39 C40 120.7(3)
F19 C39 C38 119.3(3)
C40 C39 C38 120.0(3)
F20 C40 C39 114.5(3)
F20 C40 C35 121.5(3)
C39 C40 C35 124.0(3)

loop_
_geom_bond_atom_site_label_1
_geom_bond_atom_site_label_2
_geom_bond_distance
Fe1 N2 2.111(3)
Fe1 P2 2.1945(10)
Fe1 P4 2.2072(10)
Fe1 P1 2.2087(9)
Fe1 P3 2.2104(9)
Fe1 H1A 1.42(3)
N1 C7 1.425(5)
N1 C5 1.457(4)
N1 C6 1.474(5)
N2 H2D 0.9695
N2 H2E 0.9695
N2 H2F 0.9695
P1 C3 1.832(3)
P1 C5 1.840(3)
P1 C1 1.850(3)
P2 C7 1.831(4)
P2 C8 1.839(4)
P2 C10 1.843(4)
P3 C13 1.821(3)
P3 C12 1.824(4)
P3 C14 1.825(4)
P4 C15 1.824(3)
P4 C16 1.829(4)
P4 C14 1.834(3)
C1 C2 1.534(5)
C1 H1B 0.9900
C1 H1C 0.9900
C2 H2A 0.9800
C2 H2B 0.9800
C2 H2C 0.9800
C3 C4 1.534(5)
C3 H3A 0.9900
C3 H3B 0.9900
C4 H4A 0.9800
C4 H4B 0.9800
C4 H4C 0.9800
C5 H5A 0.9900
C5 H5B 0.9900
C6 H6A 0.9800
C6 H6B 0.9800
C6 H6C 0.9800
C7 H7A 0.9900
C7 H7B 0.9900
C8 C9 1.511(5)
C8 H8A 0.9900
C8 H8B 0.9900
C9 H9A 0.9800
C9 H9B 0.9800
C9 H9C 0.9800
C10 C11 1.505(6)
C10 H10A 0.9900
C10 H10B 0.9900
C11 H11A 0.9800
C11 H11B 0.9800
C11 H11C 0.9800
C12 H12A 0.9800
C12 H12B 0.9800
C12 H12C 0.9800
C13 H13A 0.9800
C13 H13B 0.9800
C13 H13C 0.9800
C14 H14A 0.9900
C14 H14B 0.9900
C15 H15A 0.9800
C15 H15B 0.9800
C15 H15C 0.9800
C16 H16A 0.9800
C16 H16B 0.9800
C16 H16C 0.9800
B1 C17 1.650(5)
B1 C35 1.651(5)
B1 C29 1.655(5)
B1 C23 1.656(4)
F1 C18 1.356(3)
F2 C19 1.353(4)
F3 C20 1.344(4)
F4 C21 1.354(4)
F5 C22 1.354(4)
F6 C24 1.359(4)
F7 C25 1.343(4)
F8 C26 1.353(3)
F9 C27 1.349(4)
F10 C28 1.356(3)
F11 C30 1.354(3)
F12 C31 1.352(3)
F13 C32 1.347(3)
F14 C33 1.345(3)
F15 C34 1.362(3)
F16 C36 1.356(3)
F17 C37 1.350(3)
F18 C38 1.344(3)
F19 C39 1.352(3)
F20 C40 1.361(3)
C17 C18 1.384(4)
C17 C22 1.401(4)
C18 C19 1.381(5)
C19 C20 1.370(5)
C20 C21 1.379(5)
C21 C22 1.368(5)
C23 C28 1.385(4)
C23 C24 1.387(4)
C24 C25 1.381(4)
C25 C26 1.365(5)
C26 C27 1.371(5)
C27 C28 1.381(4)
C29 C30 1.381(4)
C29 C34 1.390(4)
C30 C31 1.379(4)
C31 C32 1.362(4)
C32 C33 1.377(4)
C33 C34 1.378(4)
C35 C36 1.388(4)
C35 C40 1.391(4)
C36 C37 1.374(4)
C37 C38 1.369(5)
C38 C39 1.382(4)
C39 C40 1.374(4)

loop_
_geom_hbond_atom_site_label_D
_geom_hbond_atom_site_label_H
_geom_hbond_atom_site_label_A
_geom_hbond_distance_DH
_geom_hbond_distance_HA
_geom_hbond_distance_DA
_geom_hbond_angle_DHA
_geom_hbond_site_symmetry_A
N2 H2E F15 0.97 2.45 3.201(3) 134.2 3_666
N2 H2F F6 0.97 2.36 3.167(3) 140.0 3_666
